data_9013705
loop_
_publ_author_name
'Sarp, H.'
'Cerny, R.'
'Babalik, H.'
'Hatipoglu, M.'
'Mari, G.'

_publ_section_title
;Lapeyreite, Cu3O[AsO3(OH)]2x0.75H2O, a new mineral: Its description and
 crystal structure Locality: Daluis Gorge, Var Valley, Alpes-Maritimes, France
;
_journal_name_full 'American Mineralogist'
_journal_page_first 171
_journal_page_last 176
_journal_paper_doi 10.2138/am.2010.3225
_journal_volume 95
_journal_year 2010
_chemical_compound_source 'Daluis Gorge, Var Valley, Alpes-Maritimes, France'
_chemical_formula_sum 'As1.32 Cu2 H2 O6.5'
_chemical_name_mineral Lapeyreite
_space_group_IT_number 12
_symmetry_space_group_name_Hall '-C 2y'
_symmetry_space_group_name_H-M 'C 1 2/m 1'
_cell_angle_alpha 90
_cell_angle_beta 103.26
_cell_angle_gamma 90
_cell_formula_units_Z 4
_cell_length_a 19.158
_cell_length_b 2.9361
_cell_length_c 9.193
_cell_volume 503.318
_database_code_amcsd 0005002
_exptl_crystal_density_diffrn 4.381
_cod_original_formula_sum 'Cu2 As1.32 O6.5 H2'
_cod_database_code 9013705

loop_
_space_group_symop_operation_xyz
x,y,z
1/2+x,1/2+y,z
x,-y,z
1/2+x,1/2-y,z
-x,y,-z
1/2-x,1/2+y,-z
-x,-y,-z
1/2-x,1/2-y,-z

loop_
_atom_site_label
_atom_site_fract_x
_atom_site_fract_y
_atom_site_fract_z
_atom_site_occupancy
_atom_site_U_iso_or_equiv
_atom_site_type_symbol
_atom_site_attached_hydrogens
Cu1 0.42730 0.00000 0.17520 1.00000 0.02250 Cu 0
Cu2 0.67200 0.00000 0.47730 1.00000 0.02030 Cu 0
As1 0.08260 0.00000 0.16890 0.66000 0.03100 As 0
As2 0.22580 0.00000 0.80490 0.66000 0.03200 As 0
O1 0.21550 0.00000 0.60900 1.00000 0.02400 O 0
O2 0.12300 0.00000 0.35700 1.00000 0.03600 O 0
O3 0.99370 0.00000 0.17200 1.00000 0.02600 O 0
O4 0.13880 0.00000 0.82400 1.00000 0.03000 O 0
O5 0.76100 0.00000 0.87300 1.00000 0.18000 O 0
O6 0.60400 0.00000 0.10900 1.00000 0.23000 O 0
Wat7 0.48000 0.00000 0.47200 0.50000 0.07000 O 2

loop_
_cod_changelog_entry_id
_cod_changelog_entry_author
_cod_changelog_entry_date
_cod_changelog_entry_text
1
;cod-tools version 3.8.0
Id: cif_guess_AMCSD_atom_types 9581 2023-05-17 12:35:41Z saulius
;
2023-05-18T11:42:29+03:00
;Derived atom types and hydrogen counts
from atom names that follow the AMCSD naming convention
(Wat == water, O-H == hydroxyl).
;

loop_
_cod_related_entry_id
_cod_related_entry_database
_cod_related_entry_code
1 AMCSD 0005002
